data_7154402
loop_
_publ_author_name
'Sun, Jing'
'Chen, Liang'
'Gong, Hui'
'Yan, Chao-Guo'

_publ_section_title
;
 Convenient synthesis of functionalized spiro[indoline-3,2'-pyrrolizines]
 or spiro[indoline-3,3'-pyrrolidines] via multicomponent reactions.
;
_journal_issue 21
_journal_name_full 'Organic &amp; biomolecular chemistry'
_journal_page_first 5905
_journal_page_last 5917
_journal_paper_doi 10.1039/c5ob00437c
_journal_volume 13
_journal_year 2015
_chemical_formula_moiety 'C34 H33 Cl N2 O6'
_chemical_formula_sum 'C34 H33 Cl N2 O6'
_chemical_formula_weight 601.07
_chemical_name_systematic
; 
 ? 
;
_space_group_IT_number 2
_symmetry_cell_setting triclinic
_symmetry_space_group_name_Hall '-P 1'
_symmetry_space_group_name_H-M 'P -1'
_atom_sites_solution_hydrogens geom
_atom_sites_solution_primary direct
_atom_sites_solution_secondary difmap
_audit_block_doi 10.5517/cc13rk3j
_audit_creation_method SHELXL-97
_audit_update_record
;
2014-11-24 deposited with the CCDC.
2015-04-02 downloaded from the CCDC.
;
_cell_angle_alpha 104.987(4)
_cell_angle_beta 106.388(4)
_cell_angle_gamma 111.648(4)
_cell_formula_units_Z 2
_cell_length_a 11.4719(17)
_cell_length_b 12.6980(19)
_cell_length_c 13.0030(18)
_cell_measurement_reflns_used 5535
_cell_measurement_temperature 296(2)
_cell_measurement_theta_max 22.24
_cell_measurement_theta_min 2.64
_cell_volume 1543.0(4)
_computing_cell_refinement 'Bruker SMART'
_computing_data_collection 'Bruker SMART'
_computing_data_reduction 'Bruker SAINT'
_computing_molecular_graphics 'Bruker SHELXTL'
_computing_publication_material 'Bruker SHELXTL'
_computing_structure_refinement 'SHELXL-97 (Sheldrick, 1997)'
_computing_structure_solution 'SHELXS-97 (Sheldrick, 1990)'
_diffrn_ambient_temperature 296(2)
_diffrn_measured_fraction_theta_full 0.993
_diffrn_measured_fraction_theta_max 0.993
_diffrn_measurement_device_type 'CCD area detector'
_diffrn_measurement_method 'phi and omega scans'
_diffrn_radiation_monochromator graphite
_diffrn_radiation_source 'fine-focus sealed tube'
_diffrn_radiation_type MoK\a
_diffrn_radiation_wavelength 0.71073
_diffrn_reflns_av_R_equivalents 0.0606
_diffrn_reflns_av_sigmaI/netI 0.0890
_diffrn_reflns_limit_h_max 14
_diffrn_reflns_limit_h_min -14
_diffrn_reflns_limit_k_max 16
_diffrn_reflns_limit_k_min -16
_diffrn_reflns_limit_l_max 16
_diffrn_reflns_limit_l_min -14
_diffrn_reflns_number 23556
_diffrn_reflns_theta_full 27.57
_diffrn_reflns_theta_max 27.57
_diffrn_reflns_theta_min 1.89
_exptl_absorpt_coefficient_mu 0.172
_exptl_absorpt_correction_T_max 0.963
_exptl_absorpt_correction_T_min 0.948
_exptl_absorpt_correction_type multi-scan
_exptl_absorpt_process_details sadabs
_exptl_crystal_colour colorless
_exptl_crystal_density_diffrn 1.294
_exptl_crystal_density_method 'not measured'
_exptl_crystal_description block
_exptl_crystal_F_000 632
_exptl_crystal_size_max 0.34
_exptl_crystal_size_mid 0.26
_exptl_crystal_size_min 0.22
_refine_diff_density_max 0.445
_refine_diff_density_min -0.424
_refine_diff_density_rms 0.057
_refine_ls_extinction_method none
_refine_ls_goodness_of_fit_ref 1.034
_refine_ls_hydrogen_treatment constr
_refine_ls_matrix_type full
_refine_ls_number_parameters 391
_refine_ls_number_reflns 7079
_refine_ls_number_restraints 0
_refine_ls_restrained_S_all 1.034
_refine_ls_R_factor_all 0.1682
_refine_ls_R_factor_gt 0.0726
_refine_ls_shift/su_max 0.000
_refine_ls_shift/su_mean 0.000
_refine_ls_structure_factor_coef Fsqd
_refine_ls_weighting_details 'calc w=1/[\s^2^(Fo^2^)+(0.1048P)^2^+0.4756P] where P=(Fo^2^+2Fc^2^)/3'
_refine_ls_weighting_scheme calc
_refine_ls_wR_factor_gt 0.1897
_refine_ls_wR_factor_ref 0.2296
_reflns_number_gt 3449
_reflns_number_total 7130
_reflns_threshold_expression >2sigma(I)
_cod_data_source_file c5ob00437c3.cif
_cod_data_source_block 1a
_cod_depositor_comments 'Adding full bibliography for 7154402--7154411.cif.'
_cod_database_code 7154402

loop_
_symmetry_equiv_pos_as_xyz
'x, y, z'
'-x, -y, -z'

loop_
_atom_site_label
_atom_site_type_symbol
_atom_site_fract_x
_atom_site_fract_y
_atom_site_fract_z
_atom_site_U_iso_or_equiv
_atom_site_adp_type
_atom_site_occupancy
_atom_site_symmetry_multiplicity
_atom_site_calc_flag
_atom_site_refinement_flags
C1 C 1.4259(4) 0.9916(4) 0.2908(3) 0.0704(11) Uani 1 1 d .
H1 H 1.3737 0.9131 0.2862 0.084 Uiso 1 1 calc R
C2 C 1.5438(4) 1.0750(5) 0.3901(4) 0.0858(13) Uani 1 1 d .
H2 H 1.5720 1.0522 0.4513 0.103 Uiso 1 1 calc R
C3 C 1.6192(4) 1.1903(4) 0.3997(4) 0.0936(14) Uani 1 1 d .
H3 H 1.6992 1.2474 0.4674 0.112 Uiso 1 1 calc R
C4 C 1.5777(5) 1.2218(4) 0.3105(5) 0.126(2) Uani 1 1 d .
H4 H 1.6288 1.3013 0.3166 0.151 Uiso 1 1 calc R
C5 C 1.4594(4) 1.1369(4) 0.2095(4) 0.1078(18) Uani 1 1 d .
H5 H 1.4321 1.1601 0.1485 0.129 Uiso 1 1 calc R
C6 C 1.3831(3) 1.0211(3) 0.1979(3) 0.0549(9) Uani 1 1 d .
C7 C 1.2568(3) 0.9271(3) 0.0852(3) 0.0588(9) Uani 1 1 d .
H7A H 1.2353 0.9693 0.0361 0.071 Uiso 1 1 calc R
H7B H 1.2783 0.8669 0.0435 0.071 Uiso 1 1 calc R
C8 C 1.0842(3) 0.7412(3) 0.0874(2) 0.0423(7) Uani 1 1 d .
C9 C 0.9509(3) 0.7022(3) 0.1048(2) 0.0395(7) Uani 1 1 d .
C10 C 0.9384(3) 0.8203(3) 0.1300(2) 0.0440(8) Uani 1 1 d .
C11 C 0.8390(4) 0.8467(3) 0.1524(3) 0.0558(9) Uani 1 1 d .
H11 H 0.7646 0.7879 0.1564 0.067 Uiso 1 1 calc R
C12 C 0.8550(4) 0.9651(4) 0.1687(3) 0.0644(10) Uani 1 1 d .
C13 C 0.9666(5) 1.0535(4) 0.1662(3) 0.0699(11) Uani 1 1 d .
H13 H 0.9741 1.1315 0.1772 0.084 Uiso 1 1 calc R
C14 C 1.0682(4) 1.0282(3) 0.1475(3) 0.0611(10) Uani 1 1 d .
H14 H 1.1452 1.0883 0.1474 0.073 Uiso 1 1 calc R
C15 C 1.0510(3) 0.9110(3) 0.1290(2) 0.0491(8) Uani 1 1 d .
C16 C 0.8272(3) 0.5855(3) -0.0032(2) 0.0409(7) Uani 1 1 d .
H16 H 0.8550 0.5210 -0.0206 0.049 Uiso 1 1 calc R
C17 C 0.7798(3) 0.6076(3) -0.1138(2) 0.0461(8) Uani 1 1 d .
C18 C 0.6595(3) 0.5019(3) -0.2208(2) 0.0454(8) Uani 1 1 d .
C19 C 0.5800(3) 0.5278(3) -0.3023(3) 0.0580(9) Uani 1 1 d .
H19 H 0.6031 0.6098 -0.2898 0.070 Uiso 1 1 calc R
C20 C 0.4661(4) 0.4322(4) -0.4027(3) 0.0650(10) Uani 1 1 d .
H20 H 0.4128 0.4513 -0.4555 0.078 Uiso 1 1 calc R
C21 C 0.4306(4) 0.3102(4) -0.4255(3) 0.0664(10) Uani 1 1 d .
C22 C 0.3069(4) 0.2058(5) -0.5353(4) 0.1085(17) Uani 1 1 d .
H22A H 0.2352 0.1625 -0.5145 0.163 Uiso 1 1 calc R
H22B H 0.3340 0.1494 -0.5733 0.163 Uiso 1 1 calc R
H22C H 0.2733 0.2396 -0.5878 0.163 Uiso 1 1 calc R
C23 C 0.5115(4) 0.2855(3) -0.3444(3) 0.0699(10) Uani 1 1 d .
H23 H 0.4899 0.2035 -0.3584 0.084 Uiso 1 1 calc R
C24 C 0.6232(3) 0.3784(3) -0.2437(3) 0.0557(9) Uani 1 1 d .
H24 H 0.6748 0.3585 -0.1904 0.067 Uiso 1 1 calc R
C25 C 0.7185(3) 0.5451(3) 0.0456(2) 0.0469(8) Uani 1 1 d .
H25 H 0.6596 0.5835 0.0281 0.056 Uiso 1 1 calc R
C26 C 0.6269(3) 0.4094(3) 0.0129(3) 0.0636(10) Uani 1 1 d .
H26A H 0.6733 0.3608 -0.0020 0.076 Uiso 1 1 calc R
H26B H 0.5410 0.3755 -0.0554 0.076 Uiso 1 1 calc R
C27 C 0.6023(4) 0.4142(4) 0.1226(3) 0.0880(13) Uani 1 1 d .
H27A H 0.5303 0.4369 0.1227 0.106 Uiso 1 1 calc R
H27B H 0.5759 0.3346 0.1281 0.106 Uiso 1 1 calc R
C28 C 0.7375(4) 0.5109(4) 0.2208(3) 0.0811(13) Uani 1 1 d .
H28A H 0.7243 0.5510 0.2876 0.097 Uiso 1 1 calc R
H28B H 0.7958 0.4746 0.2450 0.097 Uiso 1 1 calc R
C29 C 0.9477(3) 0.6555(3) 0.2052(2) 0.0432(7) Uani 1 1 d .
C30 C 1.0379(4) 0.7673(3) 0.3238(3) 0.0486(8) Uani 1 1 d .
C31 C 1.0614(5) 0.8817(4) 0.5074(3) 0.0889(13) Uani 1 1 d .
H31A H 1.1253 0.8573 0.5454 0.133 Uiso 1 1 calc R
H31B H 1.0069 0.8893 0.5502 0.133 Uiso 1 1 calc R
H31C H 1.1115 0.9601 0.5054 0.133 Uiso 1 1 calc R
C32 C 1.0100(3) 0.5656(3) 0.2048(3) 0.0469(8) Uani 1 1 d .
H32A H 0.9480 0.4890 0.1353 0.056 Uiso 1 1 calc R
H32B H 1.0970 0.6021 0.1985 0.056 Uiso 1 1 calc R
C33 C 1.0353(3) 0.5349(3) 0.3093(3) 0.0496(8) Uani 1 1 d .
C34 C 1.0757(7) 0.3955(5) 0.3817(4) 0.136(2) Uani 1 1 d .
H34A H 1.1497 0.4676 0.4494 0.205 Uiso 1 1 calc R
H34B H 1.1048 0.3341 0.3623 0.205 Uiso 1 1 calc R
H34C H 0.9967 0.3624 0.3984 0.205 Uiso 1 1 calc R
Cl1 Cl 0.72729(14) 0.99819(12) 0.18987(10) 0.0989(5) Uani 1 1 d .
N1 N 1.1361(2) 0.8623(2) 0.1032(2) 0.0467(6) Uani 1 1 d .
N2 N 0.7999(2) 0.5997(3) 0.1753(2) 0.0517(7) Uani 1 1 d .
O1 O 1.1347(2) 0.67528(19) 0.05906(18) 0.0503(6) Uani 1 1 d .
O2 O 0.8371(3) 0.7076(2) -0.11572(19) 0.0694(7) Uani 1 1 d .
O3 O 1.1595(3) 0.8292(2) 0.35300(19) 0.0620(6) Uani 1 1 d .
O4 O 0.9706(2) 0.7882(2) 0.38764(19) 0.0632(7) Uani 1 1 d .
O5 O 1.0531(3) 0.5952(2) 0.4056(2) 0.0672(7) Uani 1 1 d .
O6 O 1.0395(3) 0.4291(3) 0.2841(2) 0.0906(9) Uani 1 1 d .

loop_
_atom_site_aniso_label
_atom_site_aniso_U_11
_atom_site_aniso_U_22
_atom_site_aniso_U_33
_atom_site_aniso_U_23
_atom_site_aniso_U_13
_atom_site_aniso_U_12
C1 0.054(2) 0.062(2) 0.059(2) 0.026(2) 0.0016(19) 0.009(2)
C2 0.065(3) 0.095(4) 0.069(3) 0.037(3) 0.008(2) 0.023(3)
C3 0.060(3) 0.081(3) 0.079(3) 0.017(3) -0.009(2) 0.014(3)
C4 0.089(4) 0.069(3) 0.121(4) 0.049(3) -0.019(3) -0.017(3)
C5 0.076(3) 0.069(3) 0.103(4) 0.055(3) -0.017(3) -0.012(2)
C6 0.0424(19) 0.048(2) 0.055(2) 0.0218(17) 0.0081(17) 0.0113(17)
C7 0.051(2) 0.056(2) 0.0502(19) 0.0259(17) 0.0129(17) 0.0104(18)
C8 0.0387(17) 0.0433(19) 0.0278(15) 0.0098(13) 0.0040(13) 0.0136(16)
C9 0.0382(16) 0.0378(17) 0.0331(15) 0.0126(13) 0.0089(13) 0.0147(14)
C10 0.0464(18) 0.0464(19) 0.0301(15) 0.0118(14) 0.0067(14) 0.0228(16)
C11 0.060(2) 0.060(2) 0.0374(17) 0.0136(16) 0.0099(16) 0.0310(19)
C12 0.082(3) 0.066(3) 0.0364(18) 0.0099(18) 0.0088(18) 0.046(2)
C13 0.092(3) 0.050(2) 0.0421(19) 0.0059(17) 0.001(2) 0.038(2)
C14 0.068(2) 0.040(2) 0.0444(19) 0.0117(16) -0.0009(18) 0.0168(19)
C15 0.052(2) 0.0392(19) 0.0299(15) 0.0072(14) -0.0012(15) 0.0140(17)
C16 0.0364(16) 0.0403(17) 0.0345(15) 0.0125(13) 0.0079(13) 0.0141(14)
C17 0.0464(19) 0.047(2) 0.0368(16) 0.0160(15) 0.0126(15) 0.0186(17)
C18 0.0421(18) 0.051(2) 0.0347(16) 0.0167(15) 0.0122(14) 0.0172(16)
C19 0.061(2) 0.068(2) 0.0446(19) 0.0269(18) 0.0180(18) 0.031(2)
C20 0.055(2) 0.092(3) 0.0416(19) 0.032(2) 0.0096(18) 0.034(2)
C21 0.046(2) 0.073(3) 0.047(2) 0.0118(19) 0.0054(17) 0.015(2)
C22 0.066(3) 0.112(4) 0.072(3) 0.010(3) -0.007(2) 0.014(3)
C23 0.058(2) 0.055(2) 0.059(2) 0.0092(19) 0.002(2) 0.015(2)
C24 0.050(2) 0.051(2) 0.0475(19) 0.0141(17) 0.0064(17) 0.0200(18)
C25 0.0385(17) 0.059(2) 0.0400(17) 0.0239(16) 0.0117(14) 0.0210(16)
C26 0.045(2) 0.065(2) 0.064(2) 0.0277(19) 0.0206(18) 0.0108(18)
C27 0.068(3) 0.105(3) 0.075(3) 0.049(3) 0.030(2) 0.017(3)
C28 0.046(2) 0.117(4) 0.067(2) 0.054(3) 0.021(2) 0.017(2)
C29 0.0395(17) 0.0465(18) 0.0353(16) 0.0158(14) 0.0112(14) 0.0163(15)
C30 0.059(2) 0.051(2) 0.0381(17) 0.0231(16) 0.0172(18) 0.0274(19)
C31 0.108(3) 0.079(3) 0.050(2) 0.003(2) 0.026(2) 0.038(3)
C32 0.0487(18) 0.0490(19) 0.0412(17) 0.0209(15) 0.0166(15) 0.0216(16)
C33 0.050(2) 0.045(2) 0.048(2) 0.0205(16) 0.0157(16) 0.0203(16)
C34 0.269(8) 0.114(4) 0.088(3) 0.071(3) 0.074(4) 0.132(5)
Cl1 0.1241(10) 0.1140(10) 0.0771(7) 0.0226(7) 0.0363(7) 0.0900(9)
N1 0.0395(15) 0.0394(15) 0.0436(14) 0.0159(12) 0.0085(12) 0.0088(13)
N2 0.0403(15) 0.0685(18) 0.0381(14) 0.0234(14) 0.0141(12) 0.0187(14)
O1 0.0461(13) 0.0487(13) 0.0512(13) 0.0186(11) 0.0201(11) 0.0193(11)
O2 0.0843(18) 0.0495(15) 0.0463(13) 0.0244(12) 0.0120(13) 0.0127(14)
O3 0.0517(15) 0.0600(15) 0.0450(13) 0.0141(12) 0.0070(12) 0.0130(13)
O4 0.0723(16) 0.0711(16) 0.0421(13) 0.0161(12) 0.0223(12) 0.0361(14)
O5 0.0902(18) 0.0605(15) 0.0430(14) 0.0217(12) 0.0184(13) 0.0349(14)
O6 0.162(3) 0.0779(19) 0.0627(17) 0.0406(15) 0.0483(19) 0.078(2)

loop_
_atom_type_symbol
_atom_type_description
_atom_type_scat_dispersion_real
_atom_type_scat_dispersion_imag
_atom_type_scat_source
C C 0.0033 0.0016 'International Tables Vol C Tables 4.2.6.8 and 6.1.1.4'
H H 0.0000 0.0000 'International Tables Vol C Tables 4.2.6.8 and 6.1.1.4'
N N 0.0061 0.0033 'International Tables Vol C Tables 4.2.6.8 and 6.1.1.4'
O O 0.0106 0.0060 'International Tables Vol C Tables 4.2.6.8 and 6.1.1.4'
Cl Cl 0.1484 0.1585 'International Tables Vol C Tables 4.2.6.8 and 6.1.1.4'

loop_
_geom_angle_atom_site_label_1
_geom_angle_atom_site_label_2
_geom_angle_atom_site_label_3
_geom_angle
C2 C1 C6 121.5(4)
C2 C1 H1 119.3
C6 C1 H1 119.3
C3 C2 C1 120.2(4)
C3 C2 H2 119.9
C1 C2 H2 119.9
C4 C3 C2 119.2(4)
C4 C3 H3 120.4
C2 C3 H3 120.4
C3 C4 C5 120.5(4)
C3 C4 H4 119.8
C5 C4 H4 119.8
C6 C5 C4 121.2(4)
C6 C5 H5 119.4
C4 C5 H5 119.4
C5 C6 C1 117.4(3)
C5 C6 C7 120.9(3)
C1 C6 C7 121.7(3)
N1 C7 C6 113.7(3)
N1 C7 H7A 108.8
C6 C7 H7A 108.8
N1 C7 H7B 108.8
C6 C7 H7B 108.8
H7A C7 H7B 107.7
O1 C8 N1 124.6(3)
O1 C8 C9 126.7(3)
N1 C8 C9 108.6(3)
C10 C9 C8 101.8(2)
C10 C9 C16 115.8(2)
C8 C9 C16 111.7(2)
C10 C9 C29 111.3(2)
C8 C9 C29 116.6(2)
C16 C9 C29 100.3(2)
C15 C10 C11 120.1(3)
C15 C10 C9 108.7(3)
C11 C10 C9 131.2(3)
C10 C11 C12 117.4(3)
C10 C11 H11 121.3
C12 C11 H11 121.3
C13 C12 C11 121.7(4)
C13 C12 Cl1 120.1(3)
C11 C12 Cl1 118.3(3)
C12 C13 C14 120.9(3)
C12 C13 H13 119.6
C14 C13 H13 119.6
C15 C14 C13 117.4(4)
C15 C14 H14 121.3
C13 C14 H14 121.3
C14 C15 C10 122.5(3)
C14 C15 N1 127.7(3)
C10 C15 N1 109.7(3)
C17 C16 C25 115.2(2)
C17 C16 C9 114.5(2)
C25 C16 C9 102.2(2)
C17 C16 H16 108.2
C25 C16 H16 108.2
C9 C16 H16 108.2
O2 C17 C18 120.3(3)
O2 C17 C16 121.4(3)
C18 C17 C16 118.3(3)
C19 C18 C24 118.0(3)
C19 C18 C17 118.5(3)
C24 C18 C17 123.4(3)
C18 C19 C20 120.5(3)
C18 C19 H19 119.8
C20 C19 H19 119.8
C21 C20 C19 121.5(3)
C21 C20 H20 119.2
C19 C20 H20 119.2
C20 C21 C23 117.5(3)
C20 C21 C22 121.6(4)
C23 C21 C22 120.9(4)
C21 C22 H22A 109.5
C21 C22 H22B 109.5
H22A C22 H22B 109.5
C21 C22 H22C 109.5
H22A C22 H22C 109.5
H22B C22 H22C 109.5
C24 C23 C21 122.0(4)
C24 C23 H23 119.0
C21 C23 H23 119.0
C23 C24 C18 120.5(3)
C23 C24 H24 119.8
C18 C24 H24 119.8
N2 C25 C26 105.2(2)
N2 C25 C16 104.7(2)
C26 C25 C16 121.0(3)
N2 C25 H25 108.5
C26 C25 H25 108.5
C16 C25 H25 108.5
C25 C26 C27 101.6(3)
C25 C26 H26A 111.5
C27 C26 H26A 111.5
C25 C26 H26B 111.5
C27 C26 H26B 111.5
H26A C26 H26B 109.3
C28 C27 C26 104.2(3)
C28 C27 H27A 110.9
C26 C27 H27A 110.9
C28 C27 H27B 110.9
C26 C27 H27B 110.9
H27A C27 H27B 108.9
N2 C28 C27 105.8(3)
N2 C28 H28A 110.6
C27 C28 H28A 110.6
N2 C28 H28B 110.6
C27 C28 H28B 110.6
H28A C28 H28B 108.7
N2 C29 C30 114.5(3)
N2 C29 C32 115.3(3)
C30 C29 C32 106.5(2)
N2 C29 C9 99.9(2)
C30 C29 C9 108.7(2)
C32 C29 C9 111.8(2)
O3 C30 O4 124.6(3)
O3 C30 C29 120.9(3)
O4 C30 C29 114.6(3)
O4 C31 H31A 109.5
O4 C31 H31B 109.5
H31A C31 H31B 109.5
O4 C31 H31C 109.5
H31A C31 H31C 109.5
H31B C31 H31C 109.5
C33 C32 C29 115.6(3)
C33 C32 H32A 108.4
C29 C32 H32A 108.4
C33 C32 H32B 108.4
C29 C32 H32B 108.4
H32A C32 H32B 107.5
O5 C33 O6 122.0(3)
O5 C33 C32 127.4(3)
O6 C33 C32 110.6(3)
O6 C34 H34A 109.5
O6 C34 H34B 109.5
H34A C34 H34B 109.5
O6 C34 H34C 109.5
H34A C34 H34C 109.5
H34B C34 H34C 109.5
C8 N1 C15 111.2(3)
C8 N1 C7 123.4(3)
C15 N1 C7 125.2(3)
C28 N2 C29 120.9(3)
C28 N2 C25 108.5(3)
C29 N2 C25 110.6(2)
C30 O4 C31 113.6(3)
C33 O6 C34 115.4(3)

loop_
_geom_bond_atom_site_label_1
_geom_bond_atom_site_label_2
_geom_bond_distance
C1 C2 1.367(5)
C1 C6 1.369(5)
C1 H1 0.9300
C2 C3 1.348(6)
C2 H2 0.9300
C3 C4 1.343(6)
C3 H3 0.9300
C4 C5 1.382(6)
C4 H4 0.9300
C5 C6 1.346(5)
C5 H5 0.9300
C6 C7 1.514(4)
C7 N1 1.446(4)
C7 H7A 0.9700
C7 H7B 0.9700
C8 O1 1.222(3)
C8 N1 1.361(4)
C8 C9 1.526(4)
C9 C10 1.519(4)
C9 C16 1.559(4)
C9 C29 1.571(4)
C10 C15 1.384(4)
C10 C11 1.384(4)
C11 C12 1.396(5)
C11 H11 0.9300
C12 C13 1.372(6)
C12 Cl1 1.738(4)
C13 C14 1.385(5)
C13 H13 0.9300
C14 C15 1.372(5)
C14 H14 0.9300
C15 N1 1.404(4)
C16 C17 1.525(4)
C16 C25 1.537(4)
C16 H16 0.9800
C17 O2 1.206(4)
C17 C18 1.493(4)
C18 C19 1.385(4)
C18 C24 1.389(4)
C19 C20 1.390(5)
C19 H19 0.9300
C20 C21 1.372(5)
C20 H20 0.9300
C21 C23 1.381(5)
C21 C22 1.516(5)
C22 H22A 0.9600
C22 H22B 0.9600
C22 H22C 0.9600
C23 C24 1.374(4)
C23 H23 0.9300
C24 H24 0.9300
C25 N2 1.492(4)
C25 C26 1.513(5)
C25 H25 0.9800
C26 C27 1.521(5)
C26 H26A 0.9700
C26 H26B 0.9700
C27 C28 1.487(5)
C27 H27A 0.9700
C27 H27B 0.9700
C28 N2 1.457(4)
C28 H28A 0.9700
C28 H28B 0.9700
C29 N2 1.458(4)
C29 C30 1.532(4)
C29 C32 1.555(4)
C30 O3 1.202(4)
C30 O4 1.325(4)
C31 O4 1.462(4)
C31 H31A 0.9600
C31 H31B 0.9600
C31 H31C 0.9600
C32 C33 1.488(4)
C32 H32A 0.9700
C32 H32B 0.9700
C33 O5 1.201(4)
C33 O6 1.320(4)
C34 O6 1.441(5)
C34 H34A 0.9600
C34 H34B 0.9600
C34 H34C 0.9600
